data_4062580
loop_
_publ_author_name
'Lorber, Cristian'
'Choukroun, Robert'
'Vendier, Laure'

_publ_section_title
;
 Hydroamination of Alkynes Catalyzed by Imido Complexes of Titanium and
 Vanadium
;
_journal_coden_ASTM ORGND7
_journal_issue 8
_journal_name_full Organometallics
_journal_page_first 1845
_journal_page_last 1850
_journal_paper_doi 10.1021/om0342762
_journal_volume 23
_journal_year 2004
_chemical_formula_sum 'C24.5 H24.5 N3.5 V'
_chemical_formula_weight 418.92
_space_group_IT_number 4
_symmetry_cell_setting monoclinic
_symmetry_space_group_name_Hall 'P 2yb'
_symmetry_space_group_name_H-M 'P 1 21 1'
_cell_angle_alpha 90.00
_cell_angle_beta 100.183(18)
_cell_angle_gamma 90.00
_cell_formula_units_Z 4
_cell_length_a 9.8271(12)
_cell_length_b 13.3200(13)
_cell_length_c 18.497(3)
_cell_measurement_temperature 160(2)
_cell_volume 2383.0(5)
_diffrn_ambient_temperature 160(2)
_exptl_crystal_density_diffrn 1.168
_cod_depositor_comments
;
The following automatic conversions were performed:
'_symmetry_cell_setting' value 'Monoclinic' changed to 'monoclinic'
according to '/home/saulius/struct/CIF-dictionaries/cif_core.dic'
dictionary named 'cif_core.dic' version 2.4.1 from 2010-06-29.

Automatic conversion script
Id: cif_fix_enum 1527 2010-12-29 10:47:43Z saulius 
;
_cod_original_sg_symbol_H-M 'P 21'
_cod_original_formula_sum 'C24.50 H24.50 N3.50 V'
_cod_database_code 4062580

loop_
_symmetry_equiv_pos_as_xyz
'x, y, z'
'-x, y+1/2, -z'

loop_
_atom_site_label
_atom_site_type_symbol
_atom_site_fract_x
_atom_site_fract_y
_atom_site_fract_z
_atom_site_U_iso_or_equiv
_atom_site_adp_type
_atom_site_occupancy
_atom_site_symmetry_multiplicity
_atom_site_calc_flag
_atom_site_refinement_flags
_atom_site_disorder_assembly
_atom_site_disorder_group
V1 V 0.61753(15) 0.12590(19) 0.53112(11) 0.0478(7) Uani 1 1 d U . .
N1 N 0.7233(7) 0.0042(8) 0.5289(5) 0.050(2) Uani 1 1 d U . .
N2 N 0.4288(7) 0.0889(7) 0.5306(5) 0.048(2) Uani 1 1 d U . .
N3 N 0.6335(9) 0.2064(9) 0.4541(6) 0.062(3) Uani 1 1 d U . .
N4 N 0.6866(8) 0.1992(9) 0.6121(6) 0.057(3) Uani 1 1 d U . .
C1 C 0.7367(10) -0.0555(9) 0.4672(6) 0.059(3) Uani 1 1 d DU . .
C2 C 0.6954(12) -0.0319(10) 0.3939(6) 0.075(3) Uani 1 1 d DU . .
H2 H 0.6475 0.0290 0.3799 0.090 Uiso 1 1 calc R . .
C3 C 0.7252(15) -0.0985(12) 0.3410(7) 0.102(4) Uani 1 1 d DU . .
H3 H 0.7051 -0.0802 0.2905 0.122 Uiso 1 1 calc R . .
C4 C 0.7839(16) -0.1914(12) 0.3611(8) 0.107(5) Uani 1 1 d DU . .
H4 H 0.7964 -0.2390 0.3246 0.128 Uiso 1 1 calc R . .
C5 C 0.8239(14) -0.2139(11) 0.4346(8) 0.096(4) Uani 1 1 d DU . .
H5 H 0.8685 -0.2759 0.4487 0.115 Uiso 1 1 calc R . .
C6 C 0.7994(11) -0.1463(8) 0.4880(7) 0.070(3) Uani 1 1 d DU . .
C7 C 0.8297(12) -0.1471(11) 0.5666(9) 0.071(3) Uani 1 1 d U . .
C8 C 0.8960(13) -0.2157(13) 0.6202(11) 0.087(4) Uani 1 1 d U . .
H8 H 0.9276 -0.2784 0.6051 0.105 Uiso 1 1 calc R . .
C9 C 0.9144(14) -0.1931(15) 0.6919(11) 0.100(5) Uani 1 1 d U . .
H9 H 0.9672 -0.2364 0.7270 0.120 Uiso 1 1 calc R . .
C10 C 0.8548(13) -0.1044(14) 0.7151(9) 0.091(4) Uani 1 1 d U . .
H10 H 0.8577 -0.0916 0.7659 0.109 Uiso 1 1 calc R . .
C11 C 0.7920(13) -0.0364(11) 0.6625(8) 0.071(3) Uani 1 1 d U . .
H11 H 0.7590 0.0257 0.6779 0.085 Uiso 1 1 calc R . .
C12 C 0.7768(9) -0.0573(9) 0.5889(7) 0.054(2) Uani 1 1 d U . .
C13 C 0.3653(10) 0.0645(9) 0.5927(7) 0.050(2) Uani 1 1 d U . .
C14 C 0.4218(12) 0.0709(10) 0.6653(7) 0.062(3) Uani 1 1 d U . .
H14 H 0.5126 0.0969 0.6800 0.074 Uiso 1 1 calc R . .
C15 C 0.3436(13) 0.0385(12) 0.7191(8) 0.075(4) Uani 1 1 d U . .
H15 H 0.3821 0.0403 0.7700 0.090 Uiso 1 1 calc R . .
C16 C 0.2044(15) 0.0027(14) 0.6943(10) 0.089(4) Uani 1 1 d U . .
H16 H 0.1478 -0.0146 0.7290 0.107 Uiso 1 1 calc R . .
C17 C 0.1549(13) -0.0061(12) 0.6220(9) 0.079(4) Uani 1 1 d U . .
H17 H 0.0654 -0.0337 0.6067 0.094 Uiso 1 1 calc R . .
C18 C 0.2329(10) 0.0249(11) 0.5671(8) 0.057(3) Uani 1 1 d U . .
C19 C 0.2074(10) 0.0219(10) 0.4910(8) 0.059(3) Uani 1 1 d U . .
C20 C 0.0986(12) -0.0090(12) 0.4357(9) 0.077(4) Uani 1 1 d U . .
H20 H 0.0150 -0.0330 0.4484 0.092 Uiso 1 1 calc R . .
C21 C 0.1124(14) -0.0047(13) 0.3656(10) 0.081(4) Uani 1 1 d U . .
H21 H 0.0416 -0.0317 0.3291 0.097 Uiso 1 1 calc R . .
C22 C 0.2289(13) 0.0386(12) 0.3443(8) 0.076(4) Uani 1 1 d U . .
H22 H 0.2320 0.0448 0.2934 0.092 Uiso 1 1 calc R . .
C23 C 0.3374(13) 0.0721(10) 0.3941(7) 0.063(3) Uani 1 1 d U . .
H23 H 0.4176 0.0989 0.3791 0.075 Uiso 1 1 calc R . .
C24 C 0.3267(11) 0.0658(10) 0.4699(7) 0.056(3) Uani 1 1 d U . .
C25 C 0.7736(13) 0.2271(12) 0.4300(9) 0.074(4) Uani 1 1 d U . .
H25A H 0.8288 0.1654 0.4346 0.111 Uiso 1 1 calc R . .
H25B H 0.8234 0.2794 0.4614 0.111 Uiso 1 1 calc R . .
H25C H 0.7574 0.2497 0.3788 0.111 Uiso 1 1 calc R . .
C26 C 0.5391(13) 0.2961(13) 0.4310(10) 0.083(4) Uani 1 1 d U . .
H26A H 0.4455 0.2807 0.4391 0.125 Uiso 1 1 calc R . .
H26B H 0.5368 0.3102 0.3788 0.125 Uiso 1 1 calc R . .
H26C H 0.5744 0.3549 0.4602 0.125 Uiso 1 1 calc R . .
C27 C 0.8413(11) 0.2169(14) 0.6373(9) 0.087(5) Uani 1 1 d U . .
H27A H 0.8932 0.1601 0.6222 0.131 Uiso 1 1 calc R . .
H27B H 0.8613 0.2232 0.6909 0.131 Uiso 1 1 calc R . .
H27C H 0.8687 0.2788 0.6150 0.131 Uiso 1 1 calc R . .
C28 C 0.6091(12) 0.2847(12) 0.6350(8) 0.065(3) Uani 1 1 d U . .
H28A H 0.5128 0.2817 0.6095 0.097 Uiso 1 1 calc R . .
H28B H 0.6511 0.3477 0.6225 0.097 Uiso 1 1 calc R . .
H28C H 0.6118 0.2818 0.6882 0.097 Uiso 1 1 calc R . .
V1B V 0.1158(8) 0.0188(4) 0.0316(3) 0.166(3) Uani 0.742(11) 1 d PU . .
N1B N 0.218(3) 0.1417(18) 0.0294(11) 0.165(5) Uani 0.742(11) 1 d PU . .
N2B N -0.078(3) 0.0581(16) 0.0315(11) 0.156(4) Uani 0.742(11) 1 d PU . .
N4B N 0.193(3) -0.0551(16) 0.1152(10) 0.111(5) Uani 0.742(11) 1 d PU . .
C1B C 0.228(4) 0.1994(17) -0.0355(11) 0.179(5) Uani 0.742(11) 1 d PDU . .
C2B C 0.190(4) 0.1721(16) -0.1088(11) 0.193(6) Uani 0.742(11) 1 d PDU . .
H2B H 0.1564 0.1067 -0.1227 0.232 Uiso 0.742(11) 1 calc PR . .
C3B C 0.202(4) 0.246(2) -0.1608(11) 0.203(6) Uani 0.742(11) 1 d PDU . .
H3B H 0.1568 0.2384 -0.2103 0.243 Uiso 0.742(11) 1 calc PR . .
C4B C 0.282(4) 0.332(2) -0.1397(11) 0.202(6) Uani 0.742(11) 1 d PDU . .
H4B H 0.3108 0.3725 -0.1762 0.242 Uiso 0.742(11) 1 calc PR . .
C5B C 0.319(4) 0.3577(16) -0.0663(11) 0.190(6) Uani 0.742(11) 1 d PDU . .
H5B H 0.3589 0.4212 -0.0523 0.228 Uiso 0.742(11) 1 calc PR . .
C6B C 0.295(4) 0.2884(17) -0.0140(10) 0.177(5) Uani 0.742(11) 1 d PDU . .
C7B C 0.327(3) 0.2884(15) 0.0671(10) 0.162(5) Uani 0.742(11) 1 d PDU . .
C8B C 0.381(3) 0.3618(15) 0.1165(10) 0.156(5) Uani 0.742(11) 1 d PDU . .
H8B H 0.4080 0.4253 0.1002 0.188 Uiso 0.742(11) 1 calc PR . .
C9B C 0.397(3) 0.3396(13) 0.1911(10) 0.145(5) Uani 0.742(11) 1 d PDU . .
H9B H 0.4363 0.3881 0.2263 0.174 Uiso 0.742(11) 1 calc PR . .
C10B C 0.355(3) 0.2478(13) 0.2145(10) 0.141(5) Uani 0.742(11) 1 d PDU . .
H10B H 0.3687 0.2332 0.2656 0.169 Uiso 0.742(11) 1 calc PR . .
C11B C 0.293(3) 0.1770(13) 0.1645(9) 0.143(5) Uani 0.742(11) 1 d PDU . .
H11B H 0.2632 0.1144 0.1805 0.172 Uiso 0.742(11) 1 calc PR . .
C12B C 0.277(3) 0.1999(15) 0.0902(9) 0.155(5) Uani 0.742(11) 1 d PDU . .
C13B C -0.133(2) 0.0823(18) 0.0929(9) 0.142(4) Uani 0.742(11) 1 d PDU . .
C14B C -0.078(2) 0.0758(17) 0.1672(9) 0.132(5) Uani 0.742(11) 1 d PDU . .
H14B H 0.0147 0.0535 0.1832 0.158 Uiso 0.742(11) 1 calc PR . .
C15B C -0.1593(19) 0.1022(18) 0.2174(10) 0.130(5) Uani 0.742(11) 1 d PDU . .
H15B H -0.1234 0.0954 0.2683 0.156 Uiso 0.742(11) 1 calc PR . .
C16B C -0.2922(19) 0.1384(19) 0.1956(8) 0.133(5) Uani 0.742(11) 1 d PDU . .
H16B H -0.3473 0.1552 0.2313 0.159 Uiso 0.742(11) 1 calc PR . .
C17B C -0.345(2) 0.1500(17) 0.1211(9) 0.138(5) Uani 0.742(11) 1 d PDU . .
H17B H -0.4339 0.1779 0.1053 0.165 Uiso 0.742(11) 1 calc PR . .
C18B C -0.265(2) 0.120(2) 0.0709(10) 0.148(4) Uani 0.742(11) 1 d PDU . .
C19B C -0.294(3) 0.121(3) -0.0092(9) 0.164(5) Uani 0.742(11) 1 d PDU . .
C20B C -0.404(3) 0.1540(19) -0.0622(10) 0.175(6) Uani 0.742(11) 1 d PDU . .
H20B H -0.4819 0.1857 -0.0476 0.210 Uiso 0.742(11) 1 calc PR . .
C21B C -0.400(3) 0.141(3) -0.1360(10) 0.183(6) Uani 0.742(11) 1 d PDU . .
H21B H -0.4802 0.1530 -0.1719 0.220 Uiso 0.742(11) 1 calc PR . .
C22B C -0.280(3) 0.109(2) -0.1574(10) 0.185(6) Uani 0.742(11) 1 d PDU . .
H22B H -0.2703 0.1127 -0.2076 0.222 Uiso 0.742(11) 1 calc PR . .
C23B C -0.172(3) 0.072(2) -0.1053(11) 0.180(5) Uani 0.742(11) 1 d PDU . .
H23B H -0.0975 0.0363 -0.1199 0.216 Uiso 0.742(11) 1 calc PR . .
C24B C -0.174(3) 0.088(2) -0.0319(10) 0.169(5) Uani 0.742(11) 1 d PDU . .
N3B N 0.127(5) -0.057(2) -0.0454(13) 0.223(10) Uani 0.742(11) 1 d PU . .
C25B C 0.223(6) -0.082(2) -0.0709(18) 0.227(11) Uani 0.742(11) 1 d PU . .
H25D H 0.2868 -0.0247 -0.0701 0.341 Uiso 0.742(11) 1 calc PR . .
H25E H 0.1926 -0.1036 -0.1217 0.341 Uiso 0.742(11) 1 calc PR . .
H25F H 0.2712 -0.1372 -0.0421 0.341 Uiso 0.742(11) 1 calc PR . .
C26B C 0.027(6) -0.140(2) -0.0625(15) 0.225(12) Uani 0.742(11) 1 d PU . .
H26D H -0.0564 -0.1249 -0.0427 0.337 Uiso 0.742(11) 1 calc PR . .
H26E H 0.0686 -0.2025 -0.0403 0.337 Uiso 0.742(11) 1 calc PR . .
H26F H 0.0035 -0.1487 -0.1159 0.337 Uiso 0.742(11) 1 calc PR . .
C27B C 0.336(3) -0.068(2) 0.1370(14) 0.116(6) Uani 0.742(11) 1 d PU . .
H27D H 0.3856 -0.0157 0.1151 0.174 Uiso 0.742(11) 1 calc PR . .
H27E H 0.3631 -0.1343 0.1206 0.174 Uiso 0.742(11) 1 calc PR . .
H27F H 0.3602 -0.0644 0.1907 0.174 Uiso 0.742(11) 1 calc PR . .
C28B C 0.108(3) -0.134(2) 0.1361(16) 0.135(8) Uani 0.742(11) 1 d PU . .
H28D H 0.0118 -0.1112 0.1286 0.202 Uiso 0.742(11) 1 calc PR . .
H28E H 0.1393 -0.1501 0.1881 0.202 Uiso 0.742(11) 1 calc PR . .
H28F H 0.1156 -0.1933 0.1061 0.202 Uiso 0.742(11) 1 calc PR . .

loop_
_atom_site_aniso_label
_atom_site_aniso_U_11
_atom_site_aniso_U_22
_atom_site_aniso_U_33
_atom_site_aniso_U_23
_atom_site_aniso_U_13
_atom_site_aniso_U_12
V1 0.0242(8) 0.0497(13) 0.0700(13) -0.0010(14) 0.0094(7) -0.0025(10)
N1 0.016(4) 0.050(5) 0.079(5) -0.006(4) -0.002(4) -0.002(3)
N2 0.007(3) 0.050(7) 0.086(5) 0.004(4) 0.008(3) -0.008(3)
N3 0.042(5) 0.059(7) 0.090(6) 0.028(6) 0.024(5) -0.005(4)
N4 0.029(4) 0.054(7) 0.087(6) -0.017(5) 0.005(4) -0.012(4)
C1 0.029(5) 0.065(7) 0.087(5) -0.021(5) 0.019(5) -0.009(5)
C2 0.049(7) 0.093(9) 0.086(6) -0.024(6) 0.019(6) -0.026(6)
C3 0.101(10) 0.112(11) 0.104(8) -0.038(8) 0.053(8) -0.052(9)
C4 0.089(11) 0.108(11) 0.142(9) -0.062(10) 0.072(10) -0.042(8)
C5 0.064(8) 0.080(9) 0.162(9) -0.034(8) 0.067(9) -0.020(7)
C6 0.039(7) 0.051(7) 0.123(6) -0.022(5) 0.022(6) -0.021(5)
C7 0.030(6) 0.052(7) 0.126(6) -0.004(5) 0.005(6) 0.003(5)
C8 0.030(7) 0.059(9) 0.169(10) 0.021(8) 0.010(9) 0.004(6)
C9 0.037(7) 0.096(11) 0.157(9) 0.040(10) -0.014(9) 0.004(7)
C10 0.056(7) 0.101(11) 0.106(8) 0.033(7) -0.010(7) 0.002(7)
C11 0.061(7) 0.061(8) 0.085(6) 0.008(6) -0.004(6) -0.015(6)
C12 0.017(5) 0.050(6) 0.088(5) 0.000(5) -0.013(5) -0.005(4)
C13 0.032(5) 0.040(7) 0.081(5) 0.002(6) 0.018(4) 0.001(4)
C14 0.050(6) 0.054(8) 0.085(6) -0.001(6) 0.023(5) -0.001(5)
C15 0.078(7) 0.064(10) 0.091(7) -0.001(7) 0.037(6) -0.007(7)
C16 0.079(7) 0.080(11) 0.126(7) -0.018(9) 0.064(7) -0.021(7)
C17 0.045(6) 0.070(10) 0.133(7) -0.016(9) 0.050(6) -0.009(6)
C18 0.033(5) 0.040(7) 0.104(6) -0.003(6) 0.027(4) -0.003(5)
C19 0.034(5) 0.035(7) 0.109(6) -0.006(6) 0.012(5) -0.010(5)
C20 0.030(6) 0.068(10) 0.129(7) 0.000(9) 0.004(6) -0.006(5)
C21 0.053(7) 0.060(10) 0.119(7) 0.005(9) -0.011(7) -0.010(6)
C22 0.058(7) 0.071(10) 0.094(7) 0.006(7) -0.003(5) -0.005(6)
C23 0.049(6) 0.046(8) 0.087(6) 0.004(6) -0.001(5) -0.008(5)
C24 0.033(5) 0.042(7) 0.091(5) 0.011(6) 0.003(4) -0.008(4)
C25 0.053(6) 0.077(11) 0.102(10) -0.007(8) 0.043(7) -0.019(6)
C26 0.055(7) 0.058(10) 0.136(13) 0.032(8) 0.015(8) 0.006(6)
C27 0.031(5) 0.095(13) 0.126(13) -0.017(10) -0.009(7) -0.024(6)
C28 0.052(6) 0.060(9) 0.084(9) -0.017(7) 0.017(6) 0.001(6)
V1B 0.337(8) 0.061(3) 0.091(3) 0.006(3) 0.012(4) 0.042(4)
N1B 0.355(12) 0.064(7) 0.112(7) 0.000(5) 0.140(9) 0.034(7)
N2B 0.277(8) 0.061(8) 0.091(6) 0.009(7) -0.076(6) 0.003(7)
N4B 0.204(14) 0.050(10) 0.080(8) 0.004(7) 0.028(10) -0.003(10)
C1B 0.385(13) 0.075(7) 0.113(7) 0.002(6) 0.139(9) 0.053(8)
C2B 0.412(15) 0.084(9) 0.113(7) 0.011(7) 0.127(10) 0.064(10)
C3B 0.425(16) 0.093(10) 0.120(8) 0.017(8) 0.130(11) 0.062(11)
C4B 0.425(16) 0.095(10) 0.119(8) 0.021(8) 0.139(11) 0.058(10)
C5B 0.405(15) 0.085(9) 0.119(8) 0.017(7) 0.153(10) 0.053(9)
C6B 0.379(13) 0.075(7) 0.117(7) 0.012(6) 0.153(9) 0.043(8)
C7B 0.345(13) 0.064(7) 0.118(7) 0.005(5) 0.155(9) 0.023(7)
C8B 0.326(14) 0.059(8) 0.127(8) 0.005(6) 0.158(10) 0.011(8)
C9B 0.306(14) 0.050(8) 0.123(8) 0.000(7) 0.155(10) 0.001(9)
C10B 0.299(14) 0.052(8) 0.116(8) -0.003(6) 0.155(9) -0.003(9)
C11B 0.307(14) 0.052(8) 0.113(7) -0.004(6) 0.153(9) 0.005(8)
C12B 0.333(13) 0.059(7) 0.112(7) -0.003(5) 0.151(9) 0.017(7)
C13B 0.230(8) 0.060(8) 0.094(6) -0.002(7) -0.084(6) -0.010(7)
C14B 0.204(9) 0.058(9) 0.092(7) 0.001(8) -0.089(7) -0.020(8)
C15B 0.186(10) 0.064(9) 0.098(7) 0.015(8) -0.090(7) -0.021(8)
C16B 0.183(9) 0.063(9) 0.107(7) 0.021(8) -0.096(7) -0.027(8)
C17B 0.193(9) 0.061(9) 0.110(7) 0.012(8) -0.108(6) -0.033(8)
C18B 0.229(8) 0.063(8) 0.105(6) 0.006(7) -0.102(6) -0.022(7)
C19B 0.273(9) 0.064(8) 0.105(6) 0.010(7) -0.103(6) -0.020(8)
C20B 0.291(11) 0.071(10) 0.109(7) 0.008(8) -0.114(8) -0.022(9)
C21B 0.309(12) 0.078(10) 0.108(7) 0.001(9) -0.114(9) -0.019(10)
C22B 0.318(13) 0.080(10) 0.104(7) -0.005(9) -0.109(8) -0.016(10)
C23B 0.314(11) 0.076(10) 0.101(6) -0.003(8) -0.096(8) -0.010(9)
C24B 0.298(9) 0.067(8) 0.097(6) 0.009(7) -0.089(7) -0.014(8)
N3B 0.52(3) 0.056(12) 0.078(9) 0.012(8) 0.015(14) 0.082(16)
C25B 0.53(3) 0.052(16) 0.086(15) 0.004(12) 0.027(17) 0.091(18)
C26B 0.52(4) 0.055(14) 0.076(12) 0.011(10) -0.012(18) 0.084(16)
C27B 0.205(14) 0.060(14) 0.095(13) 0.007(10) 0.061(11) 0.006(13)
C28B 0.219(18) 0.061(14) 0.118(14) 0.005(9) 0.010(14) -0.029(12)

loop_
_geom_bond_atom_site_label_1
_geom_bond_atom_site_label_2
_geom_bond_distance
_geom_bond_site_symmetry_2
_geom_bond_publ_flag
V1 N3 1.811(10) . ?
V1 N4 1.816(10) . ?
V1 N2 1.917(7) . ?
V1 N1 1.930(10) . ?
N1 C12 1.405(16) . ?
N1 C1 1.415(14) . ?
N2 C24 1.402(15) . ?
N2 C13 1.437(15) . ?
N3 C26 1.527(18) . ?
N3 C25 1.545(14) . ?
N4 C28 1.474(17) . ?
N4 C27 1.528(14) . ?
C1 C6 1.381(11) . ?
C1 C2 1.382(11) . ?
C2 C3 1.390(11) . ?
C3 C4 1.389(12) . ?
C4 C5 1.379(12) . ?
C5 C6 1.389(11) . ?
C6 C7 1.432(19) . ?
C7 C12 1.395(17) . ?
C7 C8 1.42(2) . ?
C8 C9 1.34(2) . ?
C9 C10 1.42(2) . ?
C10 C11 1.391(19) . ?
C11 C12 1.372(17) . ?
C13 C14 1.363(16) . ?
C13 C18 1.406(16) . ?
C14 C15 1.428(17) . ?
C15 C16 1.44(2) . ?
C16 C17 1.34(2) . ?
C17 C18 1.436(18) . ?
C18 C19 1.387(17) . ?
C19 C20 1.404(18) . ?
C19 C24 1.426(16) . ?
C20 C21 1.328(19) . ?
C21 C22 1.40(2) . ?
C22 C23 1.356(17) . ?
C23 C24 1.427(17) . ?
V1B N3B 1.77(3) . ?
V1B N4B 1.88(2) . ?
V1B N1B 1.93(3) . ?
V1B N2B 1.98(3) . ?
N1B C12B 1.40(3) . ?
N1B C1B 1.44(3) . ?
N2B C13B 1.38(3) . ?
N2B C24B 1.43(3) . ?
N4B C27B 1.40(3) . ?
N4B C28B 1.43(3) . ?
C1B C6B 1.380(13) . ?
C1B C2B 1.390(13) . ?
C2B C3B 1.399(13) . ?
C3B C4B 1.397(13) . ?
C4B C5B 1.387(13) . ?
C5B C6B 1.385(13) . ?
C6B C7B 1.48(3) . ?
C7B C12B 1.373(13) . ?
C7B C8B 1.381(13) . ?
C8B C9B 1.393(13) . ?
C9B C10B 1.383(13) . ?
C10B C11B 1.384(13) . ?
C11B C12B 1.388(13) . ?
C13B C14B 1.388(12) . ?
C13B C18B 1.392(13) . ?
C14B C15B 1.375(13) . ?
C15B C16B 1.384(12) . ?
C16B C17B 1.392(12) . ?
C17B C18B 1.372(13) . ?
C18B C19B 1.46(2) . ?
C19B C24B 1.381(13) . ?
C19B C20B 1.403(13) . ?
C20B C21B 1.385(13) . ?
C21B C22B 1.378(13) . ?
C22B C23B 1.392(13) . ?
C23B C24B 1.379(13) . ?
N3B C25B 1.17(6) . ?
N3B C26B 1.48(6) . ?
